data_7221973
loop_
_publ_author_name
'Saeed, Aamer'
'Bolte, Michael'
'Erben, Mauricio F.'
'P\'erez, Hiram'

_publ_section_title
;
 Intermolecular interactions in crystalline
 1-(adamantane-1-carbonyl)-3-substituted thioureas with Hirshfeld surface
 analysis
;
_journal_issue 39
_journal_name_full CrystEngComm
_journal_page_first 7551
_journal_paper_doi 10.1039/C5CE01373A
_journal_volume 17
_journal_year 2015
_chemical_formula_moiety 'C21 H28 N2 O S'
_chemical_formula_sum 'C21 H28 N2 O S'
_chemical_formula_weight 356.51
_space_group_crystal_system triclinic
_space_group_IT_number 2
_space_group_name_Hall '-P 1'
_space_group_name_H-M_alt 'P -1'
_symmetry_space_group_name_Hall '-P 1'
_symmetry_space_group_name_H-M 'P -1'
_atom_sites_solution_hydrogens mixed
_audit_creation_method SHELXL-2014
_audit_update_record
;
2015-07-02 deposited with the CCDC.
2015-08-31 downloaded from the CCDC.
;
_cell_angle_alpha 108.228(6)
_cell_angle_beta 97.789(7)
_cell_angle_gamma 92.502(7)
_cell_formula_units_Z 2
_cell_length_a 7.6584(7)
_cell_length_b 10.2121(8)
_cell_length_c 13.1295(11)
_cell_measurement_reflns_used 29613
_cell_measurement_temperature 173(2)
_cell_measurement_theta_max 28.0
_cell_measurement_theta_min 3.3
_cell_volume 962.26(15)
_computing_cell_refinement 'X-Area (Stoe & Cie, 2001)'
_computing_data_collection 'X-Area (Stoe & Cie, 2001)'
_computing_data_reduction 'X-Area (Stoe & Cie, 2001)'
_computing_molecular_graphics 'XP in SHELXTL-Plus (Sheldrick, 2008)'
_computing_publication_material SHELXL97
_computing_structure_refinement 'SHELXL (Sheldrick, 2008)'
_computing_structure_solution 'SHELXS (Sheldrick, 2008)'
_diffrn_ambient_temperature 173(2)
_diffrn_measured_fraction_theta_full 0.991
_diffrn_measured_fraction_theta_max 0.985
_diffrn_measurement_device_type 'STOE IPDS II two-circle-diffractometer'
_diffrn_measurement_method \w
_diffrn_radiation_type MoK\a
_diffrn_radiation_wavelength 0.71073
_diffrn_reflns_av_R_equivalents 0.0608
_diffrn_reflns_av_unetI/netI 0.0378
_diffrn_reflns_laue_measured_fraction_full 0.991
_diffrn_reflns_laue_measured_fraction_max 0.985
_diffrn_reflns_limit_h_max 9
_diffrn_reflns_limit_h_min -9
_diffrn_reflns_limit_k_max 13
_diffrn_reflns_limit_k_min -12
_diffrn_reflns_limit_l_max 17
_diffrn_reflns_limit_l_min -17
_diffrn_reflns_number 18032
_diffrn_reflns_point_group_measured_fraction_full 0.991
_diffrn_reflns_point_group_measured_fraction_max 0.985
_diffrn_reflns_theta_full 25.000
_diffrn_reflns_theta_max 27.621
_diffrn_reflns_theta_min 3.302
_diffrn_source 'Genix 3D I\mS microfocus X-ray source'
_exptl_absorpt_coefficient_mu 0.179
_exptl_absorpt_correction_T_max 0.917
_exptl_absorpt_correction_T_min 0.911
_exptl_absorpt_correction_type multi-scan
_exptl_absorpt_process_details 'X-Area (Stoe & Cie, 2001)'
_exptl_crystal_colour colourless
_exptl_crystal_density_diffrn 1.230
_exptl_crystal_description block
_exptl_crystal_F_000 384
_exptl_crystal_size_max 0.350
_exptl_crystal_size_mid 0.290
_exptl_crystal_size_min 0.270
_refine_diff_density_max 0.316
_refine_diff_density_min -0.290
_refine_diff_density_rms 0.046
_refine_ls_extinction_coef 0.075(9)
_refine_ls_extinction_expression Fc^*^=kFc[1+0.001xFc^2^\l^3^/sin(2\q)]^-1/4^
_refine_ls_extinction_method SHELXL
_refine_ls_goodness_of_fit_ref 1.054
_refine_ls_hydrogen_treatment mixed
_refine_ls_matrix_type full
_refine_ls_number_parameters 238
_refine_ls_number_reflns 4399
_refine_ls_number_restraints 0
_refine_ls_restrained_S_all 1.054
_refine_ls_R_factor_all 0.0434
_refine_ls_R_factor_gt 0.0409
_refine_ls_shift/su_max 0.001
_refine_ls_shift/su_mean 0.000
_refine_ls_structure_factor_coef Fsqd
_refine_ls_weighting_details 'w=1/[\s^2^(Fo^2^)+(0.0487P)^2^+0.3251P] where P=(Fo^2^+2Fc^2^)/3'
_refine_ls_weighting_scheme calc
_refine_ls_wR_factor_gt 0.1064
_refine_ls_wR_factor_ref 0.1084
_reflns_Friedel_coverage 0.000
_reflns_number_gt 4130
_reflns_number_total 4399
_reflns_threshold_expression 'I > 2\s(I)'
_cod_data_source_file c5ce01373a2.cif
_cod_data_source_block sa73
_cod_depositor_comments 'Adding full bibliography for 7221973.cif.'
_cod_database_code 7221973
_shelx_space_group_comment
; 
The symmetry employed for this shelxl refinement is uniquely defined 
by the following loop, which should always be used as a source of 
symmetry information in preference to the above space-group names. 
They are only intended as comments. 
;
_shelx_estimated_absorpt_t_min 0.940
_shelx_estimated_absorpt_t_max 0.953
_shelxl_version_number 2014-1

loop_
_space_group_symop_operation_xyz
'x, y, z'
'-x, -y, -z'

loop_
_atom_site_label
_atom_site_type_symbol
_atom_site_fract_x
_atom_site_fract_y
_atom_site_fract_z
_atom_site_U_iso_or_equiv
_atom_site_adp_type
_atom_site_occupancy
_atom_site_site_symmetry_order
_atom_site_calc_flag
_atom_site_refinement_flags_posn
_atom_site_refinement_flags_adp
S1 S 0.60418(5) 0.50360(3) 0.65574(3) 0.03443(13) Uani 1 1 d . .
O1 O 0.58432(19) 0.06655(10) 0.42176(9) 0.0545(4) Uani 1 1 d . .
N1 N 0.48422(14) 0.23869(11) 0.60453(8) 0.0271(2) Uani 1 1 d . .
H1 H 0.481(2) 0.158(2) 0.5631(16) 0.043(5) Uiso 1 1 d . .
N2 N 0.64121(16) 0.29887(11) 0.48334(9) 0.0300(2) Uani 1 1 d . .
H2 H 0.687(2) 0.3663(19) 0.4683(14) 0.038(4) Uiso 1 1 d . .
C1 C 0.57065(16) 0.33708(12) 0.57969(9) 0.0265(2) Uani 1 1 d . .
C2 C 0.64754(18) 0.17121(13) 0.40972(10) 0.0299(3) Uani 1 1 d . .
C11 C 0.41311(15) 0.27084(12) 0.70450(9) 0.0241(2) Uani 1 1 d . .
C12 C 0.52015(15) 0.26451(13) 0.79719(10) 0.0268(2) Uani 1 1 d . .
C13 C 0.45365(17) 0.30437(13) 0.89479(10) 0.0298(3) Uani 1 1 d . .
H13 H 0.5257 0.3018 0.9589 0.036 Uiso 1 1 calc R U
C14 C 0.28514(17) 0.34778(13) 0.90121(10) 0.0292(3) Uani 1 1 d . .
C15 C 0.18079(16) 0.34928(13) 0.80637(11) 0.0296(3) Uani 1 1 d . .
H15 H 0.0646 0.3777 0.8096 0.035 Uiso 1 1 calc R U
C16 C 0.24126(16) 0.31045(12) 0.70688(10) 0.0267(2) Uani 1 1 d . .
C17 C 0.70260(18) 0.21685(18) 0.79107(13) 0.0411(3) Uani 1 1 d . .
H17A H 0.7739 0.2785 0.7655 0.062 Uiso 1 1 calc R U
H17B H 0.6942 0.1222 0.7405 0.062 Uiso 1 1 calc R U
H17C H 0.7585 0.2187 0.8633 0.062 Uiso 1 1 calc R U
C18 C 0.2170(2) 0.39024(17) 1.00844(12) 0.0443(4) Uani 1 1 d . .
H18A H 0.3125 0.3920 1.0667 0.066 Uiso 1 1 calc R U
H18B H 0.1190 0.3237 1.0059 0.066 Uiso 1 1 calc R U
H18C H 0.1752 0.4826 1.0223 0.066 Uiso 1 1 calc R U
C19 C 0.1240(2) 0.30954(16) 0.60475(12) 0.0401(3) Uani 1 1 d . .
H19A H 0.0194 0.3581 0.6238 0.060 Uiso 1 1 calc R U
H19B H 0.0867 0.2137 0.5592 0.060 Uiso 1 1 calc R U
H19C H 0.1895 0.3563 0.5649 0.060 Uiso 1 1 calc R U
C21 C 0.73653(16) 0.17010(12) 0.31218(9) 0.0246(2) Uani 1 1 d . .
C22 C 0.84885(16) 0.30585(12) 0.32781(10) 0.0270(2) Uani 1 1 d . .
H22A H 0.7731 0.3837 0.3414 0.032 Uiso 1 1 calc R U
H22B H 0.9426 0.3247 0.3917 0.032 Uiso 1 1 calc R U
C23 C 0.93363(16) 0.29512(13) 0.22642(10) 0.0283(3) Uani 1 1 d . .
H23 H 1.0072 0.3834 0.2380 0.034 Uiso 1 1 calc R U
C24 C 1.05075(17) 0.17492(15) 0.20517(11) 0.0349(3) Uani 1 1 d . .
H24A H 1.1456 0.1907 0.2681 0.042 Uiso 1 1 calc R U
H24B H 1.1069 0.1687 0.1404 0.042 Uiso 1 1 calc R U
C25 C 0.93719(17) 0.03994(14) 0.18670(11) 0.0324(3) Uani 1 1 d . .
H25 H 1.0131 -0.0390 0.1717 0.039 Uiso 1 1 calc R U
C26 C 0.85422(18) 0.04865(13) 0.28853(10) 0.0300(3) Uani 1 1 d . .
H26A H 0.9488 0.0627 0.3513 0.036 Uiso 1 1 calc R U
H26B H 0.7821 -0.0391 0.2771 0.036 Uiso 1 1 calc R U
C27 C 0.58923(15) 0.14488(12) 0.21323(10) 0.0272(2) Uani 1 1 d . .
H27A H 0.5161 0.0575 0.2012 0.033 Uiso 1 1 calc R U
H27B H 0.5115 0.2215 0.2273 0.033 Uiso 1 1 calc R U
C28 C 0.78565(17) 0.27153(14) 0.12980(10) 0.0307(3) Uani 1 1 d . .
H28A H 0.7106 0.3498 0.1443 0.037 Uiso 1 1 calc R U
H28B H 0.8375 0.2666 0.0638 0.037 Uiso 1 1 calc R U
C29 C 0.79055(18) 0.01652(13) 0.08937(10) 0.0321(3) Uani 1 1 d . .
H29A H 0.8438 0.0100 0.0235 0.038 Uiso 1 1 calc R U
H29B H 0.7182 -0.0716 0.0763 0.038 Uiso 1 1 calc R U
C30 C 0.67328(16) 0.13642(13) 0.11178(10) 0.0286(3) Uani 1 1 d . .
H30 H 0.5778 0.1205 0.0481 0.034 Uiso 1 1 calc R U

loop_
_atom_site_aniso_label
_atom_site_aniso_U_11
_atom_site_aniso_U_22
_atom_site_aniso_U_33
_atom_site_aniso_U_23
_atom_site_aniso_U_13
_atom_site_aniso_U_12
S1 0.0514(2) 0.02147(17) 0.02811(18) 0.00220(12) 0.01335(14) -0.00047(13)
O1 0.0951(9) 0.0231(5) 0.0480(6) 0.0028(4) 0.0450(6) -0.0075(5)
N1 0.0359(5) 0.0214(5) 0.0226(5) 0.0030(4) 0.0098(4) 0.0004(4)
N2 0.0447(6) 0.0215(5) 0.0256(5) 0.0066(4) 0.0147(4) 0.0017(4)
C1 0.0327(6) 0.0243(5) 0.0223(5) 0.0062(4) 0.0068(4) 0.0035(4)
C2 0.0401(7) 0.0235(6) 0.0257(6) 0.0047(5) 0.0125(5) 0.0003(5)
C11 0.0272(6) 0.0216(5) 0.0227(5) 0.0052(4) 0.0069(4) 0.0000(4)
C12 0.0243(5) 0.0283(6) 0.0283(6) 0.0096(5) 0.0054(4) 0.0016(4)
C13 0.0327(6) 0.0326(6) 0.0247(6) 0.0109(5) 0.0036(5) -0.0007(5)
C14 0.0340(6) 0.0247(6) 0.0286(6) 0.0058(5) 0.0127(5) -0.0026(5)
C15 0.0237(5) 0.0256(6) 0.0386(7) 0.0072(5) 0.0101(5) 0.0010(4)
C16 0.0256(5) 0.0227(5) 0.0294(6) 0.0067(4) 0.0017(4) -0.0004(4)
C17 0.0282(6) 0.0551(9) 0.0424(8) 0.0175(7) 0.0068(5) 0.0109(6)
C18 0.0537(9) 0.0434(8) 0.0362(7) 0.0072(6) 0.0241(7) -0.0006(7)
C19 0.0366(7) 0.0414(8) 0.0373(7) 0.0105(6) -0.0063(6) 0.0022(6)
C21 0.0300(6) 0.0212(5) 0.0229(5) 0.0053(4) 0.0090(4) 0.0015(4)
C22 0.0304(6) 0.0246(5) 0.0244(5) 0.0052(4) 0.0066(4) -0.0026(4)
C23 0.0276(6) 0.0293(6) 0.0271(6) 0.0075(5) 0.0066(4) -0.0042(5)
C24 0.0263(6) 0.0415(7) 0.0366(7) 0.0099(6) 0.0103(5) 0.0021(5)
C25 0.0320(6) 0.0314(6) 0.0357(7) 0.0091(5) 0.0134(5) 0.0103(5)
C26 0.0359(6) 0.0269(6) 0.0298(6) 0.0108(5) 0.0083(5) 0.0077(5)
C27 0.0243(5) 0.0253(6) 0.0307(6) 0.0063(5) 0.0069(4) 0.0001(4)
C28 0.0352(6) 0.0313(6) 0.0272(6) 0.0123(5) 0.0050(5) -0.0022(5)
C29 0.0390(7) 0.0279(6) 0.0265(6) 0.0022(5) 0.0127(5) -0.0005(5)
C30 0.0295(6) 0.0298(6) 0.0243(5) 0.0077(5) 0.0013(4) -0.0024(5)

loop_
_atom_type_symbol
_atom_type_description
_atom_type_scat_dispersion_real
_atom_type_scat_dispersion_imag
_atom_type_scat_source
C C 0.0033 0.0016 'International Tables Vol C Tables 4.2.6.8 and 6.1.1.4'
H H 0.0000 0.0000 'International Tables Vol C Tables 4.2.6.8 and 6.1.1.4'
N N 0.0061 0.0033 'International Tables Vol C Tables 4.2.6.8 and 6.1.1.4'
O O 0.0106 0.0060 'International Tables Vol C Tables 4.2.6.8 and 6.1.1.4'
S S 0.1246 0.1234 'International Tables Vol C Tables 4.2.6.8 and 6.1.1.4'

loop_
_geom_angle_atom_site_label_1
_geom_angle_atom_site_label_2
_geom_angle_atom_site_label_3
_geom_angle
C1 N1 C11 120.40(10)
C1 N1 H1 117.4(13)
C11 N1 H1 122.0(13)
C2 N2 C1 130.46(11)
C2 N2 H2 115.4(12)
C1 N2 H2 114.1(12)
N1 C1 N2 117.78(11)
N1 C1 S1 125.14(9)
N2 C1 S1 117.08(9)
O1 C2 N2 121.48(11)
O1 C2 C21 123.07(11)
N2 C2 C21 115.45(11)
C12 C11 C16 121.83(11)
C12 C11 N1 118.71(10)
C16 C11 N1 119.45(11)
C13 C12 C11 118.08(11)
C13 C12 C17 121.44(12)
C11 C12 C17 120.48(11)
C14 C13 C12 121.90(11)
C14 C13 H13 119.0
C12 C13 H13 119.0
C13 C14 C15 118.25(11)
C13 C14 C18 120.54(13)
C15 C14 C18 121.20(12)
C14 C15 C16 122.00(11)
C14 C15 H15 119.0
C16 C15 H15 119.0
C15 C16 C11 117.89(11)
C15 C16 C19 121.00(12)
C11 C16 C19 121.11(12)
C12 C17 H17A 109.5
C12 C17 H17B 109.5
H17A C17 H17B 109.5
C12 C17 H17C 109.5
H17A C17 H17C 109.5
H17B C17 H17C 109.5
C14 C18 H18A 109.5
C14 C18 H18B 109.5
H18A C18 H18B 109.5
C14 C18 H18C 109.5
H18A C18 H18C 109.5
H18B C18 H18C 109.5
C16 C19 H19A 109.5
C16 C19 H19B 109.5
H19A C19 H19B 109.5
C16 C19 H19C 109.5
H19A C19 H19C 109.5
H19B C19 H19C 109.5
C2 C21 C22 113.90(9)
C2 C21 C26 108.58(10)
C22 C21 C26 109.42(10)
C2 C21 C27 107.77(10)
C22 C21 C27 108.42(9)
C26 C21 C27 108.63(10)
C23 C22 C21 110.28(9)
C23 C22 H22A 109.6
C21 C22 H22A 109.6
C23 C22 H22B 109.6
C21 C22 H22B 109.6
H22A C22 H22B 108.1
C24 C23 C28 110.35(11)
C24 C23 C22 109.75(10)
C28 C23 C22 108.45(10)
C24 C23 H23 109.4
C28 C23 H23 109.4
C22 C23 H23 109.4
C23 C24 C25 109.20(10)
C23 C24 H24A 109.8
C25 C24 H24A 109.8
C23 C24 H24B 109.8
C25 C24 H24B 109.8
H24A C24 H24B 108.3
C24 C25 C29 109.50(11)
C24 C25 C26 109.64(11)
C29 C25 C26 109.59(10)
C24 C25 H25 109.4
C29 C25 H25 109.4
C26 C25 H25 109.4
C25 C26 C21 109.70(10)
C25 C26 H26A 109.7
C21 C26 H26A 109.7
C25 C26 H26B 109.7
C21 C26 H26B 109.7
H26A C26 H26B 108.2
C30 C27 C21 109.58(9)
C30 C27 H27A 109.8
C21 C27 H27A 109.8
C30 C27 H27B 109.8
C21 C27 H27B 109.8
H27A C27 H27B 108.2
C30 C28 C23 109.47(10)
C30 C28 H28A 109.8
C23 C28 H28A 109.8
C30 C28 H28B 109.8
C23 C28 H28B 109.8
H28A C28 H28B 108.2
C30 C29 C25 109.75(10)
C30 C29 H29A 109.7
C25 C29 H29A 109.7
C30 C29 H29B 109.7
C25 C29 H29B 109.7
H29A C29 H29B 108.2
C29 C30 C28 109.27(10)
C29 C30 C27 109.49(10)
C28 C30 C27 109.91(10)
C29 C30 H30 109.4
C28 C30 H30 109.4
C27 C30 H30 109.4

loop_
_geom_bond_atom_site_label_1
_geom_bond_atom_site_label_2
_geom_bond_distance
S1 C1 1.6688(12)
O1 C2 1.2178(16)
N1 C1 1.3264(16)
N1 C11 1.4376(14)
N1 H1 0.83(2)
N2 C2 1.3661(16)
N2 C1 1.3926(15)
N2 H2 0.847(19)
C2 C21 1.5274(16)
C11 C12 1.3932(16)
C11 C16 1.3952(16)
C12 C13 1.3913(17)
C12 C17 1.5036(17)
C13 C14 1.3875(18)
C13 H13 0.9500
C14 C15 1.3902(19)
C14 C18 1.5098(17)
C15 C16 1.3907(17)
C15 H15 0.9500
C16 C19 1.5065(18)
C17 H17A 0.9800
C17 H17B 0.9800
C17 H17C 0.9800
C18 H18A 0.9800
C18 H18B 0.9800
C18 H18C 0.9800
C19 H19A 0.9800
C19 H19B 0.9800
C19 H19C 0.9800
C21 C22 1.5407(16)
C21 C26 1.5426(16)
C21 C27 1.5476(17)
C22 C23 1.5345(16)
C22 H22A 0.9900
C22 H22B 0.9900
C23 C24 1.5292(19)
C23 C28 1.5320(17)
C23 H23 1.0000
C24 C25 1.5311(19)
C24 H24A 0.9900
C24 H24B 0.9900
C25 C29 1.5322(19)
C25 C26 1.5362(17)
C25 H25 1.0000
C26 H26A 0.9900
C26 H26B 0.9900
C27 C30 1.5365(17)
C27 H27A 0.9900
C27 H27B 0.9900
C28 C30 1.5288(17)
C28 H28A 0.9900
C28 H28B 0.9900
C29 C30 1.5279(18)
C29 H29A 0.9900
C29 H29B 0.9900
C30 H30 1.0000

loop_
_geom_hbond_atom_site_label_D
_geom_hbond_atom_site_label_H
_geom_hbond_atom_site_label_A
_geom_hbond_distance_DH
_geom_hbond_distance_HA
_geom_hbond_distance_DA
_geom_hbond_angle_DHA
_geom_hbond_site_symmetry_A
N1 H1 O1 0.83(2) 2.077(19) 2.7228(15) 134.1(17) .
N1 H1 O1 0.83(2) 2.40(2) 3.0407(15) 134.5(16) 2_656

loop_
_geom_torsion_atom_site_label_1
_geom_torsion_atom_site_label_2
_geom_torsion_atom_site_label_3
_geom_torsion_atom_site_label_4
_geom_torsion
C11 N1 C1 N2 178.06(11)
C11 N1 C1 S1 -1.10(17)
C2 N2 C1 N1 -4.9(2)
C2 N2 C1 S1 174.32(12)
C1 N2 C2 O1 0.5(2)
C1 N2 C2 C21 179.85(12)
C1 N1 C11 C12 -88.61(15)
C1 N1 C11 C16 89.92(15)
C16 C11 C12 C13 -2.52(18)
N1 C11 C12 C13 175.98(11)
C16 C11 C12 C17 177.95(12)
N1 C11 C12 C17 -3.55(18)
C11 C12 C13 C14 0.83(19)
C17 C12 C13 C14 -179.64(13)
C12 C13 C14 C15 0.77(19)
C12 C13 C14 C18 179.95(12)
C13 C14 C15 C16 -0.78(18)
C18 C14 C15 C16 -179.96(12)
C14 C15 C16 C11 -0.81(18)
C14 C15 C16 C19 178.45(12)
C12 C11 C16 C15 2.50(18)
N1 C11 C16 C15 -175.99(10)
C12 C11 C16 C19 -176.75(12)
N1 C11 C16 C19 4.76(17)
O1 C2 C21 C22 -164.67(14)
N2 C2 C21 C22 16.02(16)
O1 C2 C21 C26 -42.49(18)
N2 C2 C21 C26 138.20(12)
O1 C2 C21 C27 75.00(17)
N2 C2 C21 C27 -104.30(13)
C2 C21 C22 C23 179.71(10)
C26 C21 C22 C23 58.00(13)
C27 C21 C22 C23 -60.33(12)
C21 C22 C23 C24 -59.23(13)
C21 C22 C23 C28 61.40(13)
C28 C23 C24 C25 -59.17(13)
C22 C23 C24 C25 60.30(13)
C23 C24 C25 C29 59.33(13)
C23 C24 C25 C26 -60.94(14)
C24 C25 C26 C21 60.19(13)
C29 C25 C26 C21 -60.02(14)
C2 C21 C26 C25 176.79(10)
C22 C21 C26 C25 -58.35(13)
C27 C21 C26 C25 59.84(13)
C2 C21 C27 C30 -177.47(9)
C22 C21 C27 C30 58.81(12)
C26 C21 C27 C30 -60.01(12)
C24 C23 C28 C30 59.41(13)
C22 C23 C28 C30 -60.84(13)
C24 C25 C29 C30 -60.42(13)
C26 C25 C29 C30 59.88(13)
C25 C29 C30 C28 60.36(13)
C25 C29 C30 C27 -60.07(13)
C23 C28 C30 C29 -59.51(13)
C23 C28 C30 C27 60.67(13)
C21 C27 C30 C29 60.37(12)
C21 C27 C30 C28 -59.67(13)
